data_9012518
loop_
_publ_author_name
'Kang, H. Y.'
'Lee, W. C.'
'Wang, S. L.'

_publ_section_title
;
 Hydrothermal synthesis and structural characterization of four layered
 vanadyl(IV) phosphate hydrates A(VO)2(PO4)2*4H2O (A=Co,Ca,Sr,Pb)
;
_journal_name_full 'Inorganic Chemistry'
_journal_page_first 4743
_journal_page_last 4748
_journal_paper_doi 10.1021/ic00049a007
_journal_volume 31
_journal_year 1992
_chemical_compound_source Synthetic
_chemical_formula_structural Co(VO)2(PO4)2*4H2O
_chemical_formula_sum 'Co O14 P2 V2'
_space_group_IT_number 139
_symmetry_space_group_name_Hall '-I 4 2'
_symmetry_space_group_name_H-M 'I 4/m m m'
_cell_angle_alpha 90
_cell_angle_beta 90
_cell_angle_gamma 90
_cell_length_a 6.264
_cell_length_b 6.264
_cell_length_c 13.428
_cell_formula_units_Z 2
_cell_volume 526.884
_database_code_amcsd 0012704
_exptl_crystal_density_diffrn 2.816
_cod_original_formula_sum 'Co V2 P2 O14'
_cod_database_code 9012518
_amcsd_formula_title Co(VO)2(PO4)2*4H2O

loop_
_space_group_symop_operation_xyz
x,y,z
1/2+x,1/2+y,1/2+z
-y,-x,z
1/2-y,1/2-x,1/2+z
y,x,-z
1/2+y,1/2+x,1/2-z
y,-x,-z
1/2+y,1/2-x,1/2-z
-y,x,z
1/2-y,1/2+x,1/2+z
x,-y,z
1/2+x,1/2-y,1/2+z
-x,y,-z
1/2-x,1/2+y,1/2-z
x,y,-z
1/2+x,1/2+y,1/2-z
-x,-y,z
1/2-x,1/2-y,1/2+z
y,x,z
1/2+y,1/2+x,1/2+z
-y,-x,-z
1/2-y,1/2-x,1/2-z
-y,x,-z
1/2-y,1/2+x,1/2-z
y,-x,z
1/2+y,1/2-x,1/2+z
-x,y,z
1/2-x,1/2+y,1/2+z
x,-y,-z
1/2+x,1/2-y,1/2-z
-x,-y,-z
1/2-x,1/2-y,1/2-z

loop_
_atom_site_aniso_label
_atom_site_aniso_U_11
_atom_site_aniso_U_22
_atom_site_aniso_U_33
_atom_site_aniso_U_12
_atom_site_aniso_U_13
_atom_site_aniso_U_23
Co 0.01400 0.01400 0.01100 0.00000 0.00000 0.00000
V 0.00500 0.00500 0.00700 0.00000 0.00000 0.00000
P 0.00500 0.00500 0.00800 0.00000 0.00000 0.00000
O1 0.02000 0.02000 0.01400 0.00000 0.00000 0.00000
O2 0.01200 0.03300 0.01000 0.00000 -0.00100 0.00000
O3 0.02700 0.04200 0.02100 -0.01100 0.00000 0.00000

loop_
_atom_site_label
_atom_site_fract_x
_atom_site_fract_y
_atom_site_fract_z
_atom_site_occupancy
_atom_site_U_iso_or_equiv
Co 0.50000 0.50000 0.00000 1.00000 0.01300
V 0.50000 0.50000 0.72190 1.00000 0.00600
P 0.00000 0.50000 0.75000 1.00000 0.00600
O1 0.50000 0.50000 0.84100 1.00000 0.01800
O2 0.80300 0.50000 0.68240 1.00000 0.01800
O3 0.78200 0.68400 0.00000 0.50000 0.03000

loop_
_cod_related_entry_id
_cod_related_entry_database
_cod_related_entry_code
1 AMCSD 0012704
